data_1552219
loop_
_publ_author_name
'Gransbury, Gemma K.'
'Boulon, Marie-Emmanuelle'
'Mole, Richard A.'
'Gable, Robert W.'
'Moubaraki, Boujemaa'
'Murray, Keith S.'
'Sorace, Lorenzo'
'Soncini, Alessandro'
'Boskovic, Colette'

_publ_section_title
;
 Single-ion anisotropy and exchange coupling in cobalt(ii)-radical
 complexes: insights from magnetic and ab initio studies
;
_journal_name_full 'Chemical Science'
_journal_paper_doi 10.1039/C9SC00914K
_journal_year 2019
_chemical_formula_moiety 'C28 H29 Co N4 O2, 1(F6 P1)'
_chemical_formula_sum 'C28 H29 Co F6 N4 O2 P'
_chemical_formula_weight 657.45
_chemical_name_systematic '(tropolonato)-(tris(6-methyl-2-pyridylmethyl)amine)-cobalt(II) hexafluorophosphate'
_space_group_crystal_system triclinic
_space_group_IT_number 2
_space_group_name_Hall '-P 1'
_space_group_name_H-M_alt 'P -1'
_symmetry_space_group_name_Hall '-P 1'
_symmetry_space_group_name_H-M 'P -1'
_atom_sites_solution_hydrogens geom
_atom_sites_solution_primary dual
_audit_block_doi 10.5517/ccdc.csd.cc21n7yx
_audit_creation_date 2018-04-30
_audit_creation_method
;
Olex2 1.2
(compiled 2018.04.26 svn.r3504 for OlexSys, GUI svn.r5492)
;
_audit_update_record
;
2019-08-07 deposited with the CCDC.    2019-08-13 downloaded from the CCDC.
;
_cell_angle_alpha 86.195(3)
_cell_angle_beta 72.635(3)
_cell_angle_gamma 84.222(3)
_cell_formula_units_Z 4
_cell_length_a 13.2750(4)
_cell_length_b 13.4480(5)
_cell_length_c 16.9694(5)
_cell_measurement_reflns_used 8017
_cell_measurement_temperature 130.00(10)
_cell_measurement_theta_max 75.6360
_cell_measurement_theta_min 3.3050
_cell_volume 2874.55(17)
_computing_cell_refinement
;
CrysAlisPro, Agilent Technologies,
Version 1.171.37.35 (release 13-08-2014 CrysAlis171 .NET)
(compiled Aug 13 2014,18:06:01)
;
_computing_data_collection
;
CrysAlisPro, Agilent Technologies,
Version 1.171.37.35 (release 13-08-2014 CrysAlis171 .NET)
(compiled Aug 13 2014,18:06:01)
;
_computing_data_reduction
;
CrysAlisPro, Agilent Technologies,
Version 1.171.37.35 (release 13-08-2014 CrysAlis171 .NET)
(compiled Aug 13 2014,18:06:01)
;
_computing_molecular_graphics 'Olex2 (Dolomanov et al., 2009)'
_computing_publication_material 'Olex2 (Dolomanov et al., 2009)'
_computing_structure_refinement 'ShelXL (Sheldrick, 2015)'
_computing_structure_solution 'ShelXT (Sheldrick, 2015)'
_diffrn_ambient_environment air
_diffrn_ambient_temperature 130.00(10)
_diffrn_detector 'CCD plate'
_diffrn_detector_area_resol_mean 10.2273
_diffrn_detector_type Atlas
_diffrn_measured_fraction_theta_full 1.000
_diffrn_measured_fraction_theta_max 0.969
_diffrn_measurement_details
;
#__ type_ start__ end____ width___ exp.time_
  1 omega  -30.00   11.00   1.0000    1.0000
omega____ theta____ kappa____ phi______ frames
    -      -41.0592   37.0000  -30.0000 41

#__ type_ start__ end____ width___ exp.time_
  2 omega  -42.00   20.00   1.0000    1.0000
omega____ theta____ kappa____ phi______ frames
    -      -41.0592   37.0000  120.0000 62

#__ type_ start__ end____ width___ exp.time_
  3 omega  -83.00   -2.00   1.0000    1.0000
omega____ theta____ kappa____ phi______ frames
    -      -41.0592  125.0000 -180.0000 81

#__ type_ start__ end____ width___ exp.time_
  4 omega -112.00    4.00   1.0000    1.0000
omega____ theta____ kappa____ phi______ frames
    -      -41.0592  -19.0000  120.0000 116

#__ type_ start__ end____ width___ exp.time_
  5 omega   45.00   83.00   1.0000    1.0000
omega____ theta____ kappa____ phi______ frames
    -       41.0592  -99.0000   90.0000 38

#__ type_ start__ end____ width___ exp.time_
  6 omega   27.00  109.00   1.0000    6.5000
omega____ theta____ kappa____ phi______ frames
    -      110.2063  -94.0000  120.0000 82

#__ type_ start__ end____ width___ exp.time_
  7 omega   52.00   90.00   1.0000    6.5000
omega____ theta____ kappa____ phi______ frames
    -      110.2063  -30.0000  120.0000 38

#__ type_ start__ end____ width___ exp.time_
  8 omega   53.00  178.00   1.0000    6.5000
omega____ theta____ kappa____ phi______ frames
    -      110.2063   15.0000   90.0000 125

#__ type_ start__ end____ width___ exp.time_
  9 omega  128.00  177.00   1.0000    6.5000
omega____ theta____ kappa____ phi______ frames
    -      110.2063  111.0000    0.0000 49

#__ type_ start__ end____ width___ exp.time_
 10 omega   89.00  169.00   1.0000    6.5000
omega____ theta____ kappa____ phi______ frames
    -      110.2063   30.0000  150.0000 80

#__ type_ start__ end____ width___ exp.time_
 11 omega   68.00  113.00   1.0000    6.5000
omega____ theta____ kappa____ phi______ frames
    -      110.2063 -111.0000  -30.0000 45

#__ type_ start__ end____ width___ exp.time_
 12 omega  102.00  138.00   1.0000    6.5000
omega____ theta____ kappa____ phi______ frames
    -      110.2063  -77.0000  -90.0000 36

#__ type_ start__ end____ width___ exp.time_
 13 omega   53.00  105.00   1.0000    6.5000
omega____ theta____ kappa____ phi______ frames
    -      110.2063 -111.0000 -120.0000 52

#__ type_ start__ end____ width___ exp.time_
 14 omega   55.00   94.00   1.0000    6.5000
omega____ theta____ kappa____ phi______ frames
    -      110.2063  -45.0000  -90.0000 39

#__ type_ start__ end____ width___ exp.time_
 15 omega   47.00   81.00   1.0000    6.5000
omega____ theta____ kappa____ phi______ frames
    -      110.2063  -30.0000 -120.0000 34

#__ type_ start__ end____ width___ exp.time_
 16 omega   38.00   93.00   1.0000    6.5000
omega____ theta____ kappa____ phi______ frames
    -      110.2063  -45.0000 -180.0000 55

#__ type_ start__ end____ width___ exp.time_
 17 omega   36.00   73.00   1.0000    6.5000
omega____ theta____ kappa____ phi______ frames
    -      110.2063  -77.0000  -90.0000 37

#__ type_ start__ end____ width___ exp.time_
 18 omega    4.00   60.00   1.0000    1.0000
omega____ theta____ kappa____ phi______ frames
    -       41.0592  -99.0000   30.0000 56

#__ type_ start__ end____ width___ exp.time_
 19 omega   45.00   97.00   1.0000    6.5000
omega____ theta____ kappa____ phi______ frames
    -      110.2063  -45.0000   90.0000 52

#__ type_ start__ end____ width___ exp.time_
 20 omega   38.00  109.00   1.0000    6.5000
omega____ theta____ kappa____ phi______ frames
    -      110.2063 -111.0000   90.0000 71

#__ type_ start__ end____ width___ exp.time_
 21 omega   72.00   99.00   1.0000    6.5000
omega____ theta____ kappa____ phi______ frames
    -      110.2063  178.0000 -180.0000 27
;
_diffrn_measurement_device 'four-circle diffractometer'
_diffrn_measurement_device_type 'SuperNova, Dual, Cu at zero, Atlas'
_diffrn_measurement_method '\w scans'
_diffrn_orient_matrix_UB_11 0.1034417000
_diffrn_orient_matrix_UB_12 -0.0138793000
_diffrn_orient_matrix_UB_13 -0.0713830000
_diffrn_orient_matrix_UB_21 0.0262631000
_diffrn_orient_matrix_UB_22 0.1060117000
_diffrn_orient_matrix_UB_23 0.0117700000
_diffrn_orient_matrix_UB_31 0.0591762000
_diffrn_orient_matrix_UB_32 -0.0429645000
_diffrn_orient_matrix_UB_33 0.0618626000
_diffrn_radiation_monochromator mirror
_diffrn_radiation_probe x-ray
_diffrn_radiation_type CuK\a
_diffrn_radiation_wavelength 1.54184
_diffrn_reflns_av_R_equivalents 0.0261
_diffrn_reflns_av_unetI/netI 0.0380
_diffrn_reflns_Laue_measured_fraction_full 1.000
_diffrn_reflns_Laue_measured_fraction_max 0.969
_diffrn_reflns_limit_h_max 16
_diffrn_reflns_limit_h_min -15
_diffrn_reflns_limit_k_max 16
_diffrn_reflns_limit_k_min -16
_diffrn_reflns_limit_l_max 21
_diffrn_reflns_limit_l_min -17
_diffrn_reflns_number 21096
_diffrn_reflns_point_group_measured_fraction_full 1.000
_diffrn_reflns_point_group_measured_fraction_max 0.969
_diffrn_reflns_theta_full 67.684
_diffrn_reflns_theta_max 75.570
_diffrn_reflns_theta_min 3.306
_diffrn_source 'sealed X-ray tube'
_diffrn_source_type 'SuperNova (Cu) X-ray Source'
_exptl_absorpt_coefficient_mu 5.859
_exptl_absorpt_correction_T_max 0.691
_exptl_absorpt_correction_T_min 0.443
_exptl_absorpt_correction_type gaussian
_exptl_absorpt_process_details
;
CrysAlisPro, Agilent Technologies,
Version 1.171.37.35 (release 13-08-2014 CrysAlis171 .NET)
(compiled Aug 13 2014,18:06:01)
Numerical absorption correction based on gaussian integration over
            a multifaceted crystal model
Empirical absorption correction using spherical harmonics,
 implemented in SCALE3 ABSPACK scaling algorithm.
;
_exptl_crystal_colour 'clear orange'
_exptl_crystal_colour_lustre clear
_exptl_crystal_colour_primary orange
_exptl_crystal_density_diffrn 1.519
_exptl_crystal_description block
_exptl_crystal_F_000 1348
_exptl_crystal_preparation 'Crystallised from hot toluene'
_exptl_crystal_recrystallization_method 'Recrystallised from hot toluene'
_exptl_crystal_size_max 0.2077
_exptl_crystal_size_mid 0.1385
_exptl_crystal_size_min 0.0754
_refine_diff_density_max 1.192
_refine_diff_density_min -0.466
_refine_diff_density_rms 0.055
_refine_ls_extinction_coef 0.00028(7)
_refine_ls_extinction_expression Fc^*^=kFc[1+0.001xFc^2^\l^3^/sin(2\q)]^-1/4^
_refine_ls_extinction_method 'SHELXL-2014/7 (Sheldrick 2014'
_refine_ls_goodness_of_fit_ref 1.036
_refine_ls_hydrogen_treatment constr
_refine_ls_matrix_type full
_refine_ls_number_parameters 951
_refine_ls_number_reflns 11562
_refine_ls_number_restraints 369
_refine_ls_restrained_S_all 1.023
_refine_ls_R_factor_all 0.0469
_refine_ls_R_factor_gt 0.0403
_refine_ls_shift/su_max 0.001
_refine_ls_shift/su_mean 0.000
_refine_ls_structure_factor_coef Fsqd
_refine_ls_weighting_details 'w=1/[\s^2^(Fo^2^)+(0.0634P)^2^+0.8696P] where P=(Fo^2^+2Fc^2^)/3'
_refine_ls_weighting_scheme calc
_refine_ls_wR_factor_gt 0.1069
_refine_ls_wR_factor_ref 0.1120
_reflns_Friedel_coverage 0.000
_reflns_number_gt 10215
_reflns_number_total 11562
_reflns_threshold_expression 'I > 2\s(I)'
_cod_data_source_file c9sc00914k2.cif
_cod_data_source_block 2pf6-ii
_cod_original_cell_volume 2874.56(18)
_cod_database_code 1552219
_shelx_shelxl_version_number 2014/7
_chemical_oxdiff_formula 'C28 H29 Co F6 N4 O2 P'
_chemical_oxdiff_usercomment 'Orange prism crystals from toluene'
_shelx_space_group_comment
;
The symmetry employed for this shelxl refinement is uniquely defined
by the following loop, which should always be used as a source of
symmetry information in preference to the above space-group names.
They are only intended as comments.
;
_reflns_odcompleteness_completeness 99.99
_reflns_odcompleteness_iscentric 1
_reflns_odcompleteness_theta 66.97
_olex2_refinement_description
;
1. Fixed Uiso
 At 1.2 times of:
  All C(H) groups, All C(H,H) groups
 At 1.5 times of:
  All C(H,H,H) groups
2. Restrained distances
 P1A-F1A = P1A-F2A = P1A-F3A = P1A-F4A = P1A-F5A = P1A-F6A
 1.59108 with sigma of 0.001
 P1B-F1B = P1B-F2B = P1B-F3B = P1B-F4B = P1B-F5B = P1B-F6B
 1.59108 with sigma of 0.001
 P1C-F1B = P1C-F2C = P1C-F3C = P1C-F4C = P1C-F5C = P1C-F6C
 1.59108 with sigma of 0.001
 F1A-F2A = F1A-F3A = F1A-F4A = F1A-F5A
 2.249787 with sigma of 0.001
 F6A-F2A = F6A-F3A = F6A-F4A = F6A-F5A
 2.249787 with sigma of 0.001
 F1B-F2B = F1B-F3B = F1B-F4B = F1B-F5B
 2.249787 with sigma of 0.001
 F6B-F2B = F6B-F3B = F6B-F4B = F6B-F5B
 2.249787 with sigma of 0.001
 F1C-F2C = F1C-F3C = F1C-F4C = F1C-F5C
 2.249787 with sigma of 0.001
 F6C-F2C = F6C-F3C = F6C-F4C = F6C-F5C
 2.249787 with sigma of 0.001
 F2A-F3A = F3A-F4A = F4A-F5A = F5A-F2A
 2.249787 with sigma of 0.001
 F2B-F3B = F3B-F4B = F4B-F5B = F5B-F2B
 2.249787 with sigma of 0.001
 F2C-F3C = F3C-F4C = F4C-F5C = F5C-F2C
 2.249787 with sigma of 0.001
 P2A-F7A = P2A-F8A = P2A-F9A = P2A-F10A = P2A-F11A = P2A-F12A
 1.59108 with sigma of 0.001
 P2B-F7B = P2B-F8B = P2B-F9B = P2B-F10B = P2B-F11B = P2B-F12B
 1.59108 with sigma of 0.001
 P2C-F7C = P2C-F8C = P2C-F9C = P2C-F10C = P2C-F11C = P2C-F12C
 1.59108 with sigma of 0.001
 F7A-F8A = F7A-F9A = F7A-F10A = F7A-F11A
 2.249787 with sigma of 0.001
 F7B-F8B = F7B-F9B = F7B-F10B = F7B-F11B
 2.249787 with sigma of 0.001
 F7C-F8C = F7C-F9C = F7C-F10C = F7C-F11C
 2.249787 with sigma of 0.001
 F12A-F8A = F12A-F9A = F12A-F10A = F12A-F11A
 2.249787 with sigma of 0.001
 F12B-F8B = F12B-F9B = F12B-F10B = F12B-F11B
 2.249787 with sigma of 0.001
 F12C-F8C = F12C-F9C = F12C-F10C = F12C-F11C
 2.249787 with sigma of 0.001
 F8A-F9A = F9A-F10A = F10A-F11A = F11A-F8A
 2.249787 with sigma of 0.001
 F8B-F9B = F9B-F10B = F10B-F11B = F11B-F8B
 2.249787 with sigma of 0.001
 F8C-F9C = F9C-F10C = F10C-F11C = F11C-F8C
 2.249787 with sigma of 0.001
 F2C-C44
 -3.15 with sigma of 0.001
 F8A-C22
 -3 with sigma of 0.005
3. Restrained planarity
 P1A, F2A, F3A, F4A, F5A
 with sigma of 0.1
 P1B, F2B, F3B, F4B, F5B
 with sigma of 0.1
 P1C, F2C, F3C, F4C, F5C
 with sigma of 0.1
 P2A, F8A, F9A, F10A, F11A
 with sigma of 0.1
 P2B, F8B, F9B, F10B, F11B
 with sigma of 0.1
 P2C, F8C, F9C, F10C, F11C
 with sigma of 0.1
4. Uiso/Uaniso restraints and constraints
F2C \\sim F3C \\sim F4C \\sim F5C \\sim F2A \\sim F3A \\sim F4A \\sim F5A \\sim
F2B \\sim F3B \\sim F4B \\sim F5B: within 1.7A with sigma of 0.04 and sigma for
terminal atoms of 0.08
F8B \\sim F9B \\sim F10B \\sim F11B \\sim F8A \\sim F9A \\sim F10A \\sim F11A
\\sim F8C \\sim F9C \\sim F10C \\sim F11C: within 1.7A with sigma of 0.04 and
sigma for terminal atoms of 0.08
Uanis(P1A) = Uanis(P1B) = Uanis(P1C)
Uanis(P2A) = Uanis(P2B) = Uanis(P2C)
Uanis(F1A) = Uanis(F1B) = Uanis(F1C)
Uanis(F6A) = Uanis(F6B) = Uanis(F6C)
Uanis(F7A) = Uanis(F7B) = Uanis(F7C)
Uanis(F12A) = Uanis(F12B) = Uanis(F12C)
5. Others
 1*[Sof(P1B)+Sof(F1B)+Sof(F2B)+Sof(F3B)+Sof(F4B)+Sof(F5B)+Sof(F6B)]+1*
 [Sof(P1C)+Sof(F1C)+Sof(F2C)+Sof(F3C)+Sof(F4C)+Sof(F5C)+Sof(F6C)]+1*[Sof(P1A)+
 Sof(F1A)+Sof(F2A)+Sof(F3A)+Sof(F4A)+Sof(F5A)+Sof(F6A)]=0.998 with esd of 0.001
 1*[Sof(P2A)+Sof(F7A)+Sof(F8A)+Sof(F9A)+Sof(F10A)+Sof(F11A)+Sof(F12A)]+1*
 [Sof(P2B)+Sof(F7B)+Sof(F8B)+Sof(F9B)+Sof(F10B)+Sof(F11B)+Sof(F12B)]+1*
 [Sof(P2C)+Sof(F7C)+Sof(F8C)+Sof(F9C)+Sof(F10C)+Sof(F11C)+Sof(F12C)]=1.0055
 with esd of 0.001
 Sof(P2A)=Sof(F7A)=Sof(F8A)=Sof(F9A)=Sof(F10A)=Sof(F11A)=Sof(F12A)=FVAR(1)
 Sof(P1B)=Sof(F1B)=Sof(F2B)=Sof(F3B)=Sof(F4B)=Sof(F5B)=Sof(F6B)=FVAR(2)
 Sof(P1C)=Sof(F1C)=Sof(F2C)=Sof(F3C)=Sof(F4C)=Sof(F5C)=Sof(F6C)=FVAR(3)
 Sof(P1A)=Sof(F1A)=Sof(F2A)=Sof(F3A)=Sof(F4A)=Sof(F5A)=Sof(F6A)=FVAR(4)
 1(DFIX)=1(DFIX)=1(DFIX)=1(DFIX)=1(DFIX)=1(DFIX)=FVAR(5)
 1(DFIX)=1(DFIX)=1(DFIX)=1(DFIX)=1(DFIX)=1(DFIX)=1(DFIX)=1(DFIX)=1(DFIX)=
 1(DFIX)=1(DFIX)=1(DFIX)=1(DFIX)=1(DFIX)=1(DFIX)=1(DFIX)=1(DFIX)=1(DFIX)=1.414*
 FVAR(6)
 Sof(P2B)=Sof(F7B)=Sof(F8B)=Sof(F9B)=Sof(F10B)=Sof(F11B)=Sof(F12B)=FVAR(6)
 Sof(P2C)=Sof(F7C)=Sof(F8C)=Sof(F9C)=Sof(F10C)=Sof(F11C)=Sof(F12C)=FVAR(7)
6.a Secondary CH2 refined with riding coordinates:
 C13(H13A,H13B), C19(H19A,H19B), C25(H25A,H25B), C41(H41A,H41B), C47(H47A,
 H47B), C53(H53A,H53B)
6.b Aromatic/amide H refined with riding coordinates:
 C3(H3), C4(H4), C5(H5), C6(H6), C7(H7), C9(H9), C10(H10), C11(H11), C15(H15),
 C16(H16), C17(H17), C21(H21), C22(H22), C23(H23), C31(H31), C32(H32), C33(H33),
  C34(H34), C35(H35), C37(H37), C38(H38), C39(H39), C43(H43), C44(H44),
 C45(H45), C49(H49), C50(H50), C51(H51)
6.c Idealised Me refined as rotating group:
 C26(H26A,H26B,H26C), C27(H27A,H27B,H27C), C28(H28A,H28B,H28C), C54(H54A,H54B,
 H54C), C55(H55A,H55B,H55C), C56(H56A,H56B,H56C)
;
_olex2_submission_special_instructions 'No special instructions were received'

loop_
_space_group_symop_operation_xyz
'x, y, z'
'-x, -y, -z'

loop_
_atom_site_label
_atom_site_type_symbol
_atom_site_fract_x
_atom_site_fract_y
_atom_site_fract_z
_atom_site_U_iso_or_equiv
_atom_site_adp_type
_atom_site_occupancy
_atom_site_site_symmetry_order
_atom_site_calc_flag
_atom_site_refinement_flags_posn
_atom_site_refinement_flags_adp
_atom_site_refinement_flags_occupancy
_atom_site_disorder_assembly
_atom_site_disorder_group
Co1 Co 0.09309(3) 0.26370(2) 0.67349(2) 0.02813(9) Uani 1 1 d . . . . .
O1 O 0.16598(13) 0.14839(12) 0.60193(11) 0.0400(4) Uani 1 1 d . . . . .
O2 O 0.01636(13) 0.27726(12) 0.58327(10) 0.0358(3) Uani 1 1 d . . . . .
N1 N -0.00948(15) 0.38371(13) 0.73550(12) 0.0320(4) Uani 1 1 d . . . . .
N2 N 0.17218(15) 0.28076(14) 0.76688(11) 0.0321(4) Uani 1 1 d . . . . .
N3 N -0.03725(15) 0.18671(14) 0.76060(11) 0.0324(4) Uani 1 1 d . . . . .
N4 N 0.18409(15) 0.39453(14) 0.61354(12) 0.0341(4) Uani 1 1 d . . . . .
C1 C 0.12812(18) 0.13393(18) 0.54212(15) 0.0385(5) Uani 1 1 d . . . . .
C2 C 0.04354(19) 0.20843(18) 0.53148(14) 0.0369(5) Uani 1 1 d . . . . .
C3 C -0.0096(2) 0.2103(2) 0.47012(17) 0.0528(7) Uani 1 1 d . . . . .
H3 H -0.0631 0.2637 0.4734 0.063 Uiso 1 1 calc R . . . .
C4 C 0.0042(3) 0.1468(3) 0.40652(19) 0.0674(10) Uani 1 1 d . . . . .
H4 H -0.0397 0.1645 0.3718 0.081 Uiso 1 1 calc R . . . .
C5 C 0.0713(3) 0.0622(3) 0.3856(2) 0.0749(12) Uani 1 1 d . . . . .
H5 H 0.0687 0.0298 0.3383 0.090 Uiso 1 1 calc R . . . .
C6 C 0.1415(3) 0.0190(3) 0.4250(2) 0.0711(11) Uani 1 1 d . . . . .
H6 H 0.1789 -0.0416 0.4025 0.085 Uiso 1 1 calc R . . . .
C7 C 0.1671(2) 0.0501(2) 0.4937(2) 0.0529(7) Uani 1 1 d . . . . .
H7 H 0.2194 0.0072 0.5099 0.064 Uiso 1 1 calc R . . . .
C8 C 0.27064(19) 0.24543(18) 0.76651(14) 0.0378(5) Uani 1 1 d . . . . .
C9 C 0.3282(2) 0.2949(2) 0.80590(17) 0.0462(6) Uani 1 1 d . . . . .
H9 H 0.3984 0.2699 0.8037 0.055 Uiso 1 1 calc R . . . .
C10 C 0.2832(2) 0.3799(2) 0.84801(18) 0.0487(6) Uani 1 1 d . . . . .
H10 H 0.3222 0.4144 0.8746 0.058 Uiso 1 1 calc R . . . .
C11 C 0.1806(2) 0.41453(19) 0.85109(16) 0.0425(5) Uani 1 1 d . . . . .
H11 H 0.1470 0.4721 0.8809 0.051 Uiso 1 1 calc R . . . .
C12 C 0.12783(18) 0.36324(16) 0.80962(14) 0.0335(4) Uani 1 1 d . . . . .
C13 C 0.01382(19) 0.39532(18) 0.81447(15) 0.0375(5) Uani 1 1 d . . . . .
H13A H -0.0330 0.3549 0.8586 0.045 Uiso 1 1 calc R . . . .
H13B H -0.0021 0.4663 0.8296 0.045 Uiso 1 1 calc R . . . .
C14 C -0.0398(2) 0.09142(18) 0.79064(15) 0.0391(5) Uani 1 1 d . . . . .
C15 C -0.1328(2) 0.0580(2) 0.84552(16) 0.0489(6) Uani 1 1 d . . . . .
H15 H -0.1344 -0.0097 0.8653 0.059 Uiso 1 1 calc R . . . .
C16 C -0.2213(2) 0.1233(2) 0.87058(16) 0.0512(7) Uani 1 1 d . . . . .
H16 H -0.2843 0.1012 0.9083 0.061 Uiso 1 1 calc R . . . .
C17 C -0.21858(19) 0.2210(2) 0.84091(15) 0.0426(5) Uani 1 1 d . . . . .
H17 H -0.2790 0.2674 0.8579 0.051 Uiso 1 1 calc R . . . .
C18 C -0.12535(17) 0.24985(18) 0.78556(13) 0.0335(4) Uani 1 1 d . . . . .
C19 C -0.11778(17) 0.35500(18) 0.74962(15) 0.0365(5) Uani 1 1 d . . . . .
H19A H -0.1355 0.3594 0.6967 0.044 Uiso 1 1 calc R . . . .
H19B H -0.1689 0.4013 0.7881 0.044 Uiso 1 1 calc R . . . .
C20 C 0.2861(2) 0.3978(2) 0.56974(15) 0.0426(5) Uani 1 1 d . . . . .
C21 C 0.3315(3) 0.4893(3) 0.55023(18) 0.0607(8) Uani 1 1 d . . . . .
H21 H 0.4035 0.4906 0.5180 0.073 Uiso 1 1 calc R . . . .
C22 C 0.2739(3) 0.5754(2) 0.57682(19) 0.0674(10) Uani 1 1 d D . . . .
H22 H 0.3052 0.6372 0.5644 0.081 Uiso 1 1 calc R . . . .
C23 C 0.1688(3) 0.5730(2) 0.62221(18) 0.0534(7) Uani 1 1 d . . . . .
H23 H 0.1268 0.6327 0.6419 0.064 Uiso 1 1 calc R . . . .
C24 C 0.1259(2) 0.48122(17) 0.63846(15) 0.0391(5) Uani 1 1 d . . . . .
C25 C 0.0099(2) 0.47429(17) 0.68038(17) 0.0430(5) Uani 1 1 d . . . . .
H25A H -0.0192 0.5344 0.7131 0.052 Uiso 1 1 calc R . . . .
H25B H -0.0275 0.4728 0.6380 0.052 Uiso 1 1 calc R . . . .
C26 C 0.3166(2) 0.1495(2) 0.72509(17) 0.0487(6) Uani 1 1 d . . . . .
H26A H 0.3095 0.0945 0.7668 0.073 Uiso 1 1 calc GR . . . .
H26B H 0.3917 0.1544 0.6955 0.073 Uiso 1 1 calc GR . . . .
H26C H 0.2786 0.1366 0.6858 0.073 Uiso 1 1 calc GR . . . .
C27 C 0.0603(2) 0.02413(19) 0.7657(2) 0.0518(6) Uani 1 1 d . . . . .
H27A H 0.0880 0.0250 0.7053 0.078 Uiso 1 1 calc GR . . . .
H27B H 0.0457 -0.0442 0.7866 0.078 Uiso 1 1 calc GR . . . .
H27C H 0.1128 0.0475 0.7887 0.078 Uiso 1 1 calc GR . . . .
C28 C 0.3506(2) 0.3027(2) 0.54093(18) 0.0524(7) Uani 1 1 d . . . . .
H28A H 0.3050 0.2472 0.5552 0.079 Uiso 1 1 calc GR . . . .
H28B H 0.4068 0.2907 0.5678 0.079 Uiso 1 1 calc GR . . . .
H28C H 0.3822 0.3077 0.4809 0.079 Uiso 1 1 calc GR . . . .
Co2 Co 0.44974(3) 0.79822(2) 0.83227(2) 0.02698(9) Uani 1 1 d . . . . .
O3 O 0.34103(13) 0.70380(12) 0.88791(10) 0.0356(3) Uani 1 1 d . . . . .
O4 O 0.49907(12) 0.74675(11) 0.93465(9) 0.0312(3) Uani 1 1 d . . . . .
N5 N 0.58175(14) 0.88401(13) 0.78848(11) 0.0302(4) Uani 1 1 d . . . . .
N6 N 0.42047(14) 0.85090(13) 0.71682(11) 0.0292(3) Uani 1 1 d . . . . .
N7 N 0.38586(16) 0.94229(14) 0.89090(11) 0.0327(4) Uani 1 1 d . . . . .
N8 N 0.57312(15) 0.69066(13) 0.74734(11) 0.0316(4) Uani 1 1 d . . . . .
C29 C 0.35470(17) 0.65387(15) 0.95164(12) 0.0301(4) Uani 1 1 d . . . . .
C30 C 0.44477(17) 0.67846(15) 0.97813(12) 0.0285(4) Uani 1 1 d . . . . .
C31 C 0.47406(19) 0.63367(17) 1.04680(14) 0.0349(4) Uani 1 1 d . . . . .
H31 H 0.5329 0.6599 1.0565 0.042 Uiso 1 1 calc R . . . .
C32 C 0.4309(2) 0.55760(18) 1.10239(15) 0.0419(5) Uani 1 1 d . . . . .
H32 H 0.4644 0.5408 1.1444 0.050 Uiso 1 1 calc R . . . .
C33 C 0.3469(2) 0.50244(18) 1.10622(15) 0.0441(6) Uani 1 1 d . . . . .
H33 H 0.3329 0.4506 1.1479 0.053 Uiso 1 1 calc R . . . .
C34 C 0.2815(2) 0.51440(17) 1.05626(16) 0.0435(6) Uani 1 1 d . . . . .
H34 H 0.2270 0.4701 1.0688 0.052 Uiso 1 1 calc R . . . .
C35 C 0.28341(19) 0.58197(17) 0.98983(14) 0.0373(5) Uani 1 1 d . . . . .
H35 H 0.2271 0.5790 0.9664 0.045 Uiso 1 1 calc R . . . .
C36 C 0.34977(18) 0.82315(16) 0.68138(14) 0.0331(4) Uani 1 1 d . . . . .
C37 C 0.3653(2) 0.83726(18) 0.59659(16) 0.0421(5) Uani 1 1 d . . . . .
H37 H 0.3138 0.8189 0.5728 0.050 Uiso 1 1 calc R . . . .
C38 C 0.4550(2) 0.8776(2) 0.54742(16) 0.0471(6) Uani 1 1 d . . . . .
H38 H 0.4676 0.8849 0.4893 0.056 Uiso 1 1 calc R . . . .
C39 C 0.5270(2) 0.90771(19) 0.58401(15) 0.0425(5) Uani 1 1 d . . . . .
H39 H 0.5895 0.9361 0.5515 0.051 Uiso 1 1 calc R . . . .
C40 C 0.50572(18) 0.89545(15) 0.66882(13) 0.0308(4) Uani 1 1 d . . . . .
C41 C 0.57546(18) 0.93886(17) 0.71099(14) 0.0335(4) Uani 1 1 d . . . . .
H41A H 0.6478 0.9395 0.6721 0.040 Uiso 1 1 calc R . . . .
H41B H 0.5484 1.0091 0.7238 0.040 Uiso 1 1 calc R . . . .
C42 C 0.2847(2) 0.97806(18) 0.92518(14) 0.0381(5) Uani 1 1 d . . . . .
C43 C 0.2610(2) 1.0724(2) 0.95975(15) 0.0466(6) Uani 1 1 d . . . . .
H43 H 0.1893 1.0967 0.9839 0.056 Uiso 1 1 calc R . . . .
C44 C 0.3420(3) 1.13003(19) 0.95861(16) 0.0507(7) Uani 1 1 d D . . . .
H44 H 0.3267 1.1938 0.9825 0.061 Uiso 1 1 calc R . . . .
C45 C 0.4458(3) 1.09358(19) 0.92212(16) 0.0478(6) Uani 1 1 d . . . . .
H45 H 0.5028 1.1322 0.9197 0.057 Uiso 1 1 calc R . . . .
C46 C 0.4647(2) 0.99926(17) 0.88914(14) 0.0360(5) Uani 1 1 d . . . . .
C47 C 0.5758(2) 0.95463(18) 0.85282(15) 0.0385(5) Uani 1 1 d . . . . .
H47A H 0.6225 1.0087 0.8286 0.046 Uiso 1 1 calc R . . . .
H47B H 0.6015 0.9192 0.8971 0.046 Uiso 1 1 calc R . . . .
C48 C 0.5632(2) 0.60806(17) 0.71007(14) 0.0375(5) Uani 1 1 d . . . . .
C49 C 0.6506(3) 0.5576(2) 0.65635(17) 0.0510(7) Uani 1 1 d . . . . .
H49 H 0.6427 0.4979 0.6326 0.061 Uiso 1 1 calc R . . . .
C50 C 0.7485(3) 0.5937(2) 0.63749(19) 0.0582(8) Uani 1 1 d . . . . .
H50 H 0.8082 0.5602 0.5999 0.070 Uiso 1 1 calc R . . . .
C51 C 0.7590(2) 0.6793(2) 0.67379(17) 0.0504(6) Uani 1 1 d . . . . .
H51 H 0.8256 0.7064 0.6612 0.061 Uiso 1 1 calc R . . . .
C52 C 0.66984(18) 0.72473(17) 0.72917(14) 0.0351(5) Uani 1 1 d . . . . .
C53 C 0.67731(18) 0.81362(18) 0.77560(15) 0.0372(5) Uani 1 1 d . . . . .
H53A H 0.6865 0.7906 0.8299 0.045 Uiso 1 1 calc R . . . .
H53B H 0.7402 0.8484 0.7443 0.045 Uiso 1 1 calc R . . . .
C54 C 0.25325(19) 0.7769(2) 0.73483(16) 0.0432(5) Uani 1 1 d . . . . .
H54A H 0.2640 0.7548 0.7882 0.065 Uiso 1 1 calc GR . . . .
H54B H 0.2408 0.7193 0.7076 0.065 Uiso 1 1 calc GR . . . .
H54C H 0.1918 0.8263 0.7437 0.065 Uiso 1 1 calc GR . . . .
C55 C 0.1989(2) 0.9138(2) 0.92605(16) 0.0470(6) Uani 1 1 d . . . . .
H55A H 0.1980 0.9058 0.8693 0.071 Uiso 1 1 calc GR . . . .
H55B H 0.1304 0.9453 0.9580 0.071 Uiso 1 1 calc GR . . . .
H55C H 0.2120 0.8480 0.9514 0.071 Uiso 1 1 calc GR . . . .
C56 C 0.4557(2) 0.57263(19) 0.72624(17) 0.0475(6) Uani 1 1 d . . . . .
H56A H 0.4135 0.5870 0.7830 0.071 Uiso 1 1 calc GR . . . .
H56B H 0.4622 0.5004 0.7187 0.071 Uiso 1 1 calc GR . . . .
H56C H 0.4207 0.6073 0.6876 0.071 Uiso 1 1 calc GR . . . .
P1C P 0.9364(4) 0.7116(4) 0.8667(3) 0.0358(3) Uani 0.200(8) 1 d D . P A 2
F1C F 0.9941(7) 0.7750(6) 0.9132(6) 0.0673(8) Uani 0.200(8) 1 d D . P A 2
F2C F 0.8267(5) 0.7363(8) 0.9353(6) 0.088(5) Uani 0.200(8) 1 d D U P A 2
F3C F 0.9592(9) 0.6139(5) 0.9190(6) 0.069(5) Uani 0.200(8) 1 d D U P A 2
F4C F 1.0460(6) 0.6867(9) 0.7978(5) 0.103(7) Uani 0.200(8) 1 d D U P A 2
F5C F 0.9135(10) 0.8090(6) 0.8141(7) 0.098(6) Uani 0.200(8) 1 d D U P A 2
F6C F 0.8785(7) 0.6481(6) 0.8199(5) 0.0568(5) Uani 0.200(8) 1 d D . P A 2
P2B P 0.3480(5) 0.7550(4) 0.3464(3) 0.0367(2) Uani 0.260(10) 1 d D . P B 2
F7B F 0.4443(6) 0.6870(6) 0.3646(6) 0.0597(9) Uani 0.260(10) 1 d D . P B 2
F8B F 0.3195(9) 0.6638(6) 0.3041(6) 0.068(4) Uani 0.260(10) 1 d D U P B 2
F9B F 0.4240(6) 0.7902(8) 0.2595(4) 0.061(3) Uani 0.260(10) 1 d D U P B 2
F10B F 0.3765(9) 0.8462(5) 0.3886(6) 0.087(6) Uani 0.260(10) 1 d D U P B 2
F11B F 0.2720(6) 0.7198(8) 0.4332(4) 0.082(4) Uani 0.260(10) 1 d D U P B 2
F12B F 0.2515(6) 0.8229(7) 0.3281(5) 0.0594(11) Uani 0.260(10) 1 d D . P B 2
P2A P 0.3561(4) 0.7573(3) 0.3411(2) 0.0367(2) Uani 0.342(10) 1 d D . P C 1
F7A F 0.4634(4) 0.7021(4) 0.3516(4) 0.0597(9) Uani 0.342(10) 1 d D . P C 1
F8A F 0.2903(5) 0.6949(6) 0.4191(3) 0.088(3) Uani 0.342(10) 1 d D U P C 1
F9A F 0.3624(7) 0.8423(4) 0.4000(4) 0.094(5) Uani 0.342(10) 1 d D U P C 1
F10A F 0.4219(5) 0.8198(5) 0.2631(3) 0.057(2) Uani 0.342(10) 1 d D U P C 1
F11A F 0.3499(6) 0.6724(4) 0.2822(4) 0.0400(16) Uani 0.342(10) 1 d D U P C 1
F12A F 0.2488(4) 0.8125(5) 0.3306(4) 0.0594(11) Uani 0.342(10) 1 d D . P C 1
P1A P 0.9406(2) 0.7256(2) 0.86553(16) 0.0358(3) Uani 0.544(10) 1 d D . P D 3
F1A F 1.0016(3) 0.8009(3) 0.8991(3) 0.0673(8) Uani 0.544(10) 1 d D . P D 3
F2A F 0.8798(5) 0.6921(5) 0.95765(18) 0.0798(19) Uani 0.544(10) 1 d D U P D 3
F3A F 1.0325(4) 0.6397(3) 0.8643(5) 0.093(2) Uani 0.544(10) 1 d D U P D 3
F4A F 1.0013(5) 0.7590(5) 0.77312(19) 0.084(2) Uani 0.544(10) 1 d D U P D 3
F5A F 0.8486(3) 0.8114(3) 0.8665(4) 0.0585(16) Uani 0.544(10) 1 d D U P D 3
F6A F 0.8795(3) 0.6504(3) 0.8314(3) 0.0568(5) Uani 0.544(10) 1 d D . P D 3
P1B P 0.9408(3) 0.7137(4) 0.8603(2) 0.0358(3) Uani 0.252(12) 1 d D . P E 1
F1B F 1.0045(6) 0.7838(5) 0.8965(5) 0.0673(8) Uani 0.252(12) 1 d D . P E 1
F2B F 0.9189(8) 0.6455(7) 0.9429(4) 0.057(4) Uani 0.252(12) 1 d D U P E 1
F3B F 1.0472(4) 0.6459(6) 0.8213(6) 0.059(4) Uani 0.252(12) 1 d D U P E 1
F4B F 0.9625(8) 0.7819(6) 0.7776(4) 0.061(4) Uani 0.252(12) 1 d D U P E 1
F5B F 0.8342(5) 0.7815(7) 0.8992(6) 0.054(4) Uani 0.252(12) 1 d D U P E 1
F6B F 0.8770(5) 0.6437(6) 0.8239(4) 0.0568(5) Uani 0.252(12) 1 d D . P E 1
P2C P 0.35303(15) 0.75372(17) 0.35454(13) 0.0367(2) Uani 0.401(3) 1 d D . P F 3
F7C F 0.4158(2) 0.6739(2) 0.3999(2) 0.0597(9) Uani 0.401(3) 1 d D . P F 3
F8C F 0.2598(2) 0.6822(2) 0.3720(3) 0.0715(17) Uani 0.401(3) 1 d D U P F 3
F9C F 0.4099(3) 0.7020(3) 0.26909(16) 0.0735(17) Uani 0.401(3) 1 d D U P F 3
F10C F 0.4464(2) 0.8252(2) 0.3372(3) 0.0775(19) Uani 0.401(3) 1 d D U P F 3
F11C F 0.2962(3) 0.8054(3) 0.44004(17) 0.0580(13) Uani 0.401(3) 1 d D U P F 3
F12C F 0.2903(3) 0.8336(3) 0.3092(2) 0.0594(11) Uani 0.401(3) 1 d D . P F 3

loop_
_atom_site_aniso_label
_atom_site_aniso_U_11
_atom_site_aniso_U_22
_atom_site_aniso_U_33
_atom_site_aniso_U_23
_atom_site_aniso_U_13
_atom_site_aniso_U_12
Co1 0.02890(17) 0.02371(16) 0.03103(17) -0.00479(12) -0.00812(13) 0.00160(12)
O1 0.0379(8) 0.0325(8) 0.0452(9) -0.0100(7) -0.0064(7) 0.0056(6)
O2 0.0377(8) 0.0347(8) 0.0374(8) -0.0064(6) -0.0143(6) -0.0010(6)
N1 0.0312(9) 0.0264(8) 0.0389(9) -0.0086(7) -0.0109(7) 0.0023(7)
N2 0.0324(9) 0.0319(9) 0.0324(9) 0.0010(7) -0.0105(7) -0.0027(7)
N3 0.0351(9) 0.0315(9) 0.0316(9) -0.0050(7) -0.0088(7) -0.0077(7)
N4 0.0369(10) 0.0333(9) 0.0353(9) 0.0030(7) -0.0146(8) -0.0086(7)
C1 0.0334(11) 0.0353(11) 0.0406(12) -0.0109(9) 0.0035(9) -0.0120(9)
C2 0.0361(11) 0.0402(12) 0.0326(10) -0.0065(9) -0.0028(9) -0.0147(9)
C3 0.0555(16) 0.0650(18) 0.0438(14) -0.0068(12) -0.0167(12) -0.0236(14)
C4 0.067(2) 0.096(3) 0.0456(15) -0.0187(16) -0.0128(14) -0.0358(19)
C5 0.060(2) 0.106(3) 0.0587(18) -0.0413(19) 0.0027(15) -0.042(2)
C6 0.0525(18) 0.0659(19) 0.077(2) -0.0452(17) 0.0250(16) -0.0286(15)
C7 0.0380(13) 0.0429(14) 0.0665(17) -0.0240(12) 0.0096(12) -0.0123(11)
C8 0.0367(11) 0.0409(12) 0.0340(11) 0.0055(9) -0.0112(9) 0.0026(9)
C9 0.0366(12) 0.0579(16) 0.0472(13) 0.0080(11) -0.0201(11) -0.0007(11)
C10 0.0498(15) 0.0523(15) 0.0538(15) -0.0006(12) -0.0287(12) -0.0107(12)
C11 0.0462(13) 0.0407(12) 0.0457(13) -0.0051(10) -0.0203(11) -0.0048(10)
C12 0.0367(11) 0.0310(10) 0.0337(10) -0.0018(8) -0.0115(9) -0.0032(8)
C13 0.0358(11) 0.0370(11) 0.0408(12) -0.0160(9) -0.0113(9) 0.0008(9)
C14 0.0500(14) 0.0362(11) 0.0356(11) -0.0016(9) -0.0164(10) -0.0124(10)
C15 0.0660(18) 0.0511(15) 0.0373(12) 0.0056(10) -0.0206(12) -0.0296(13)
C16 0.0463(14) 0.0774(19) 0.0341(12) -0.0030(12) -0.0104(10) -0.0292(14)
C17 0.0330(11) 0.0646(16) 0.0333(11) -0.0116(10) -0.0101(9) -0.0112(11)
C18 0.0299(10) 0.0426(12) 0.0307(10) -0.0104(8) -0.0102(8) -0.0066(9)
C19 0.0279(10) 0.0387(11) 0.0432(12) -0.0134(9) -0.0104(9) 0.0034(9)
C20 0.0406(13) 0.0564(15) 0.0338(11) 0.0011(10) -0.0116(10) -0.0175(11)
C21 0.0622(18) 0.078(2) 0.0442(14) -0.0055(14) -0.0070(13) -0.0421(17)
C22 0.096(3) 0.0574(18) 0.0516(16) 0.0000(13) -0.0138(16) -0.0470(18)
C23 0.080(2) 0.0355(13) 0.0494(14) 0.0006(10) -0.0224(14) -0.0188(13)
C24 0.0511(14) 0.0298(11) 0.0419(12) 0.0030(9) -0.0213(10) -0.0081(10)
C25 0.0468(13) 0.0246(10) 0.0596(15) -0.0024(10) -0.0208(12) 0.0040(9)
C26 0.0481(14) 0.0496(14) 0.0460(13) -0.0036(11) -0.0160(11) 0.0159(12)
C27 0.0613(17) 0.0288(11) 0.0653(17) 0.0062(11) -0.0196(14) -0.0055(11)
C28 0.0361(13) 0.0712(19) 0.0453(14) -0.0005(12) -0.0047(11) -0.0068(12)
Co2 0.02892(17) 0.02826(17) 0.02656(16) 0.00143(12) -0.01081(12) -0.00894(12)
O3 0.0357(8) 0.0416(8) 0.0337(8) 0.0038(6) -0.0132(6) -0.0173(7)
O4 0.0350(8) 0.0311(7) 0.0312(7) 0.0043(6) -0.0137(6) -0.0108(6)
N5 0.0324(9) 0.0284(8) 0.0340(9) 0.0032(7) -0.0146(7) -0.0103(7)
N6 0.0309(9) 0.0293(8) 0.0299(8) -0.0018(6) -0.0127(7) -0.0030(7)
N7 0.0415(10) 0.0305(9) 0.0295(8) -0.0023(7) -0.0155(7) -0.0027(7)
N8 0.0372(9) 0.0281(8) 0.0310(8) 0.0028(7) -0.0128(7) -0.0038(7)
C29 0.0344(10) 0.0281(9) 0.0258(9) -0.0055(7) -0.0038(8) -0.0056(8)
C30 0.0332(10) 0.0239(9) 0.0260(9) -0.0033(7) -0.0047(8) -0.0021(8)
C31 0.0376(11) 0.0335(11) 0.0313(10) 0.0000(8) -0.0079(9) 0.0008(9)
C32 0.0460(13) 0.0373(12) 0.0342(11) 0.0052(9) -0.0043(10) 0.0075(10)
C33 0.0496(14) 0.0302(11) 0.0383(12) 0.0070(9) 0.0053(10) 0.0020(10)
C34 0.0458(13) 0.0285(11) 0.0432(12) -0.0033(9) 0.0092(10) -0.0098(9)
C35 0.0384(12) 0.0333(11) 0.0362(11) -0.0068(9) -0.0011(9) -0.0110(9)
C36 0.0364(11) 0.0310(10) 0.0376(11) -0.0034(8) -0.0194(9) -0.0010(8)
C37 0.0579(15) 0.0352(11) 0.0442(13) 0.0010(9) -0.0312(12) -0.0069(10)
C38 0.0727(18) 0.0406(13) 0.0347(12) 0.0080(9) -0.0251(12) -0.0142(12)
C39 0.0548(15) 0.0393(12) 0.0351(12) 0.0077(9) -0.0147(10) -0.0127(11)
C40 0.0374(11) 0.0240(9) 0.0324(10) 0.0033(7) -0.0130(9) -0.0028(8)
C41 0.0356(11) 0.0320(10) 0.0355(11) 0.0066(8) -0.0130(9) -0.0117(8)
C42 0.0465(13) 0.0397(12) 0.0282(10) -0.0015(8) -0.0130(9) 0.0019(10)
C43 0.0620(16) 0.0413(13) 0.0306(11) -0.0024(9) -0.0085(11) 0.0079(11)
C44 0.080(2) 0.0308(11) 0.0379(12) -0.0035(9) -0.0118(13) -0.0044(12)
C45 0.0738(18) 0.0326(12) 0.0399(12) -0.0024(9) -0.0183(12) -0.0130(12)
C46 0.0520(13) 0.0303(10) 0.0309(10) 0.0005(8) -0.0185(10) -0.0099(9)
C47 0.0449(13) 0.0366(11) 0.0426(12) -0.0003(9) -0.0227(10) -0.0147(10)
C48 0.0536(14) 0.0290(10) 0.0328(11) 0.0021(8) -0.0187(10) -0.0005(9)
C49 0.0707(19) 0.0399(13) 0.0428(13) -0.0075(10) -0.0210(13) 0.0113(12)
C50 0.0568(17) 0.0606(18) 0.0495(15) -0.0093(13) -0.0106(13) 0.0205(14)
C51 0.0384(13) 0.0588(16) 0.0479(14) 0.0032(12) -0.0075(11) 0.0054(12)
C52 0.0344(11) 0.0354(11) 0.0349(11) 0.0053(8) -0.0118(9) 0.0007(9)
C53 0.0281(10) 0.0389(12) 0.0473(12) 0.0046(9) -0.0146(9) -0.0081(9)
C54 0.0337(11) 0.0575(15) 0.0440(13) -0.0088(11) -0.0170(10) -0.0088(10)
C55 0.0389(13) 0.0616(16) 0.0423(13) -0.0128(11) -0.0147(10) 0.0035(11)
C56 0.0624(17) 0.0369(12) 0.0514(14) -0.0063(10) -0.0258(13) -0.0118(11)
P1C 0.0377(3) 0.0243(6) 0.0437(4) -0.0043(4) -0.0071(3) -0.0075(4)
F1C 0.0807(14) 0.0420(18) 0.0986(19) -0.0072(14) -0.0507(14) -0.0174(13)
F2C 0.085(9) 0.087(12) 0.066(10) -0.028(8) 0.014(7) 0.013(8)
F3C 0.114(13) 0.039(5) 0.062(8) -0.016(5) -0.042(8) 0.015(6)
F4C 0.042(7) 0.117(16) 0.126(12) 0.001(12) 0.012(7) -0.010(8)
F5C 0.148(17) 0.058(7) 0.081(11) 0.027(7) -0.022(11) -0.032(9)
F6C 0.0644(11) 0.0485(10) 0.0596(13) -0.0124(8) -0.0131(9) -0.0237(8)
P2B 0.0381(4) 0.0362(3) 0.0404(5) 0.0008(3) -0.0180(4) -0.0054(3)
F7B 0.049(2) 0.0526(18) 0.086(3) 0.0260(16) -0.0357(19) -0.0118(14)
F8B 0.061(7) 0.047(5) 0.099(9) 0.007(5) -0.026(7) -0.022(4)
F9B 0.061(5) 0.043(7) 0.070(5) 0.021(4) -0.008(4) -0.014(4)
F10B 0.156(14) 0.063(8) 0.087(8) 0.033(7) -0.096(9) -0.061(9)
F11B 0.061(5) 0.113(10) 0.063(6) 0.016(6) -0.006(5) -0.021(6)
F12B 0.062(2) 0.0690(17) 0.0534(17) -0.0254(13) -0.0323(18) 0.0271(18)
P2A 0.0381(4) 0.0362(3) 0.0404(5) 0.0008(3) -0.0180(4) -0.0054(3)
F7A 0.049(2) 0.0526(18) 0.086(3) 0.0260(16) -0.0357(19) -0.0118(14)
F8A 0.074(5) 0.092(6) 0.060(4) 0.029(4) 0.026(4) 0.008(5)
F9A 0.153(11) 0.075(8) 0.091(7) -0.046(6) -0.094(8) 0.026(7)
F10A 0.065(4) 0.017(3) 0.086(5) 0.021(2) -0.019(3) -0.014(2)
F11A 0.038(4) 0.026(3) 0.056(3) -0.011(2) -0.012(3) -0.006(2)
F12A 0.062(2) 0.0690(17) 0.0534(17) -0.0254(13) -0.0323(18) 0.0271(18)
P1A 0.0377(3) 0.0243(6) 0.0437(4) -0.0043(4) -0.0071(3) -0.0075(4)
F1A 0.0807(14) 0.0420(18) 0.0986(19) -0.0072(14) -0.0507(14) -0.0174(13)
F2A 0.112(5) 0.074(4) 0.044(2) 0.008(2) -0.006(3) -0.024(4)
F3A 0.093(4) 0.055(3) 0.136(7) -0.028(4) -0.049(5) 0.037(3)
F4A 0.065(4) 0.110(5) 0.066(3) 0.005(3) 0.008(2) -0.037(3)
F5A 0.058(3) 0.048(2) 0.080(4) -0.013(3) -0.037(3) 0.0082(19)
F6A 0.0644(11) 0.0485(10) 0.0596(13) -0.0124(8) -0.0131(9) -0.0237(8)
P1B 0.0377(3) 0.0243(6) 0.0437(4) -0.0043(4) -0.0071(3) -0.0075(4)
F1B 0.0807(14) 0.0420(18) 0.0986(19) -0.0072(14) -0.0507(14) -0.0174(13)
F2B 0.083(8) 0.048(7) 0.043(5) 0.011(5) -0.023(5) -0.020(6)
F3B 0.034(4) 0.039(5) 0.100(10) -0.030(5) -0.007(5) -0.006(3)
F4B 0.084(10) 0.065(6) 0.036(5) 0.022(4) -0.013(4) -0.051(7)
F5B 0.044(4) 0.069(8) 0.046(7) -0.028(6) -0.012(4) 0.020(5)
F6B 0.0644(11) 0.0485(10) 0.0596(13) -0.0124(8) -0.0131(9) -0.0237(8)
P2C 0.0381(4) 0.0362(3) 0.0404(5) 0.0008(3) -0.0180(4) -0.0054(3)
F7C 0.049(2) 0.0526(18) 0.086(3) 0.0260(16) -0.0357(19) -0.0118(14)
F8C 0.039(2) 0.070(3) 0.117(5) -0.025(3) -0.034(3) -0.012(2)
F9C 0.085(4) 0.070(4) 0.053(3) -0.024(2) -0.009(3) 0.029(3)
F10C 0.071(3) 0.042(2) 0.111(5) 0.021(3) -0.012(3) -0.026(2)
F11C 0.072(3) 0.067(3) 0.039(2) -0.014(2) -0.024(2) 0.005(3)
F12C 0.062(2) 0.0690(17) 0.0534(17) -0.0254(13) -0.0323(18) 0.0271(18)

loop_
_atom_type_symbol
_atom_type_description
_atom_type_scat_dispersion_real
_atom_type_scat_dispersion_imag
_atom_type_scat_source
C C 0.0181 0.0091 'International Tables Vol C Tables 4.2.6.8 and 6.1.1.4'
H H 0.0000 0.0000 'International Tables Vol C Tables 4.2.6.8 and 6.1.1.4'
Co Co -2.3653 3.6143 'International Tables Vol C Tables 4.2.6.8 and 6.1.1.4'
F F 0.0727 0.0534 'International Tables Vol C Tables 4.2.6.8 and 6.1.1.4'
N N 0.0311 0.0180 'International Tables Vol C Tables 4.2.6.8 and 6.1.1.4'
O O 0.0492 0.0322 'International Tables Vol C Tables 4.2.6.8 and 6.1.1.4'
P P 0.2955 0.4335 'International Tables Vol C Tables 4.2.6.8 and 6.1.1.4'

loop_
_citation_id
_citation_doi
_citation_year
1 10.1039/C9SC00914K 2019

loop_
_exptl_crystal_face_index_h
_exptl_crystal_face_index_k
_exptl_crystal_face_index_l
_exptl_crystal_face_perp_dist
_exptl_oxdiff_crystal_face_indexfrac_h
_exptl_oxdiff_crystal_face_indexfrac_k
_exptl_oxdiff_crystal_face_indexfrac_l
_exptl_oxdiff_crystal_face_x
_exptl_oxdiff_crystal_face_y
_exptl_oxdiff_crystal_face_z
7 2 9 0.0811 6.6559 1.6981 9.1437 0.0122 0.4624 0.8866
-8 2 -2 0.0899 -7.9836 2.3760 -2.0399 -0.7132 0.0182 -0.7007
-1 -9 0 0.0603 -1.2807 -8.6744 0.1738 -0.0245 -0.9512 0.3077
1 9 -1 0.0526 0.5234 8.5887 -1.2391 0.0234 0.9097 -0.4147
-7 0 -9 0.0800 -6.5084 -0.0857 -9.3057 -0.0078 -0.2895 -0.9571
1 1 -10 0.0363 0.6733 0.7671 -10.1499 0.7835 -0.0205 -0.6210
-1 -1 10 0.0385 -0.6156 -0.7851 10.1737 -0.7790 0.0203 0.6267
8 -3 4 0.0807 7.8541 -2.5547 4.3247 0.5392 -0.0137 0.8421

loop_
_geom_angle_atom_site_label_1
_geom_angle_atom_site_label_2
_geom_angle_atom_site_label_3
_geom_angle
O1 Co1 O2 78.40(7)
O1 Co1 N1 167.38(7)
O1 Co1 N2 110.09(7)
O1 Co1 N3 99.16(7)
O1 Co1 N4 104.19(7)
O2 Co1 N1 89.60(7)
O2 Co1 N2 168.96(7)
O2 Co1 N3 91.89(7)
O2 Co1 N4 89.31(7)
N1 Co1 N2 82.31(7)
N1 Co1 N3 77.13(7)
N1 Co1 N4 79.28(8)
N2 Co1 N3 93.60(7)
N2 Co1 N4 81.84(7)
N3 Co1 N4 156.37(7)
C1 O1 Co1 115.38(15)
C2 O2 Co1 114.71(15)
C13 N1 Co1 108.10(13)
C19 N1 Co1 105.92(13)
C19 N1 C13 111.58(18)
C19 N1 C25 111.18(18)
C25 N1 Co1 107.66(14)
C25 N1 C13 112.09(19)
C8 N2 Co1 127.90(16)
C8 N2 C12 118.5(2)
C12 N2 Co1 109.14(14)
C14 N3 Co1 130.34(17)
C14 N3 C18 118.8(2)
C18 N3 Co1 110.91(14)
C20 N4 Co1 130.27(17)
C20 N4 C24 118.6(2)
C24 N4 Co1 110.26(16)
O1 C1 C2 115.7(2)
O1 C1 C7 119.5(3)
C7 C1 C2 124.8(3)
O2 C2 C1 115.5(2)
O2 C2 C3 117.8(2)
C3 C2 C1 126.7(2)
C2 C3 H3 114.9
C4 C3 C2 130.2(3)
C4 C3 H3 114.9
C3 C4 H4 115.0
C5 C4 C3 130.1(4)
C5 C4 H4 115.0
C4 C5 H5 116.3
C6 C5 C4 127.5(3)
C6 C5 H5 116.3
C5 C6 H6 114.9
C5 C6 C7 130.1(3)
C7 C6 H6 114.9
C1 C7 C6 130.6(3)
C1 C7 H7 114.7
C6 C7 H7 114.7
N2 C8 C9 121.1(2)
N2 C8 C26 118.6(2)
C9 C8 C26 120.2(2)
C8 C9 H9 120.0
C10 C9 C8 120.0(2)
C10 C9 H9 120.0
C9 C10 H10 120.4
C9 C10 C11 119.1(2)
C11 C10 H10 120.4
C10 C11 H11 120.8
C10 C11 C12 118.4(2)
C12 C11 H11 120.8
N2 C12 C11 122.8(2)
N2 C12 C13 116.79(19)
C11 C12 C13 120.3(2)
N1 C13 C12 112.54(18)
N1 C13 H13A 109.1
N1 C13 H13B 109.1
C12 C13 H13A 109.1
C12 C13 H13B 109.1
H13A C13 H13B 107.8
N3 C14 C15 120.6(3)
N3 C14 C27 117.9(2)
C15 C14 C27 121.5(2)
C14 C15 H15 120.1
C16 C15 C14 119.8(3)
C16 C15 H15 120.1
C15 C16 H16 120.2
C15 C16 C17 119.7(2)
C17 C16 H16 120.2
C16 C17 H17 120.9
C16 C17 C18 118.3(3)
C18 C17 H17 120.9
N3 C18 C17 122.8(2)
N3 C18 C19 116.28(19)
C17 C18 C19 120.9(2)
N1 C19 C18 109.49(18)
N1 C19 H19A 109.8
N1 C19 H19B 109.8
C18 C19 H19A 109.8
C18 C19 H19B 109.8
H19A C19 H19B 108.2
N4 C20 C21 120.7(3)
N4 C20 C28 119.0(2)
C21 C20 C28 120.3(3)
C20 C21 H21 119.8
C22 C21 C20 120.5(3)
C22 C21 H21 119.8
C21 C22 H22 120.3
C21 C22 C23 119.4(3)
C23 C22 H22 120.3
C22 C23 H23 120.8
C22 C23 C24 118.5(3)
C24 C23 H23 120.8
N4 C24 C23 122.3(3)
N4 C24 C25 116.4(2)
C23 C24 C25 121.1(3)
N1 C25 C24 111.61(19)
N1 C25 H25A 109.3
N1 C25 H25B 109.3
C24 C25 H25A 109.3
C24 C25 H25B 109.3
H25A C25 H25B 108.0
C8 C26 H26A 109.5
C8 C26 H26B 109.5
C8 C26 H26C 109.5
H26A C26 H26B 109.5
H26A C26 H26C 109.5
H26B C26 H26C 109.5
C14 C27 H27A 109.5
C14 C27 H27B 109.5
C14 C27 H27C 109.5
H27A C27 H27B 109.5
H27A C27 H27C 109.5
H27B C27 H27C 109.5
C20 C28 H28A 109.5
C20 C28 H28B 109.5
C20 C28 H28C 109.5
H28A C28 H28B 109.5
H28A C28 H28C 109.5
H28B C28 H28C 109.5
O3 Co2 O4 78.40(6)
O3 Co2 N5 168.75(7)
O3 Co2 N6 107.44(7)
O3 Co2 N7 104.44(7)
O3 Co2 N8 99.75(7)
O4 Co2 N5 90.75(6)
O4 Co2 N6 172.44(7)
O4 Co2 N7 90.61(6)
O4 Co2 N8 92.07(6)
N5 Co2 N6 83.13(7)
N5 Co2 N7 78.37(7)
N5 Co2 N8 77.46(7)
N6 Co2 N7 92.49(7)
N6 Co2 N8 82.30(6)
N7 Co2 N8 155.71(7)
C29 O3 Co2 116.36(14)
C30 O4 Co2 113.56(13)
C41 N5 Co2 108.50(13)
C47 N5 Co2 107.37(14)
C47 N5 C41 110.56(17)
C47 N5 C53 110.82(18)
C53 N5 Co2 106.93(13)
C53 N5 C41 112.43(18)
C36 N6 Co2 129.59(15)
C36 N6 C40 118.66(19)
C40 N6 Co2 109.01(13)
C42 N7 Co2 129.86(16)
C42 N7 C46 119.1(2)
C46 N7 Co2 111.03(16)
C48 N8 Co2 131.59(16)
C52 N8 Co2 110.01(15)
C52 N8 C48 118.2(2)
O3 C29 C30 115.76(18)
O3 C29 C35 118.2(2)
C35 C29 C30 126.0(2)
O4 C30 C29 115.64(18)
O4 C30 C31 118.9(2)
C31 C30 C29 125.43(19)
C30 C31 H31 114.7
C32 C31 C30 130.6(2)
C32 C31 H31 114.7
C31 C32 H32 114.9
C33 C32 C31 130.2(2)
C33 C32 H32 114.9
C32 C33 H33 116.4
C34 C33 C32 127.1(2)
C34 C33 H33 116.4
C33 C34 H34 115.2
C33 C34 C35 129.6(2)
C35 C34 H34 115.2
C29 C35 H35 114.6
C34 C35 C29 130.9(2)
C34 C35 H35 114.6
N6 C36 C37 121.0(2)
N6 C36 C54 118.8(2)
C37 C36 C54 120.1(2)
C36 C37 H37 120.0
C38 C37 C36 120.0(2)
C38 C37 H37 120.0
C37 C38 H38 120.5
C37 C38 C39 118.9(2)
C39 C38 H38 120.5
C38 C39 H39 120.7
C40 C39 C38 118.6(2)
C40 C39 H39 120.7
N6 C40 C39 122.5(2)
N6 C40 C41 117.84(18)
C39 C40 C41 119.5(2)
N5 C41 C40 114.32(17)
N5 C41 H41A 108.7
N5 C41 H41B 108.7
C40 C41 H41A 108.7
C40 C41 H41B 108.7
H41A C41 H41B 107.6
N7 C42 C43 120.8(2)
N7 C42 C55 118.1(2)
C43 C42 C55 121.1(2)
C42 C43 H43 120.1
C44 C43 C42 119.8(3)
C44 C43 H43 120.1
C43 C44 H44 120.5
C43 C44 C45 119.1(2)
C45 C44 H44 120.5
C44 C45 H45 120.7
C44 C45 C46 118.5(3)
C46 C45 H45 120.7
N7 C46 C45 122.5(3)
N7 C46 C47 117.0(2)
C45 C46 C47 120.4(2)
N5 C47 C46 111.25(18)
N5 C47 H47A 109.4
N5 C47 H47B 109.4
C46 C47 H47A 109.4
C46 C47 H47B 109.4
H47A C47 H47B 108.0
N8 C48 C49 121.1(3)
N8 C48 C56 118.7(2)
C49 C48 C56 120.2(2)
C48 C49 H49 119.9
C50 C49 C48 120.2(3)
C50 C49 H49 119.9
C49 C50 H50 120.4
C49 C50 C51 119.1(3)
C51 C50 H50 120.4
C50 C51 H51 120.8
C50 C51 C52 118.3(3)
C52 C51 H51 120.8
N8 C52 C51 123.0(2)
N8 C52 C53 115.9(2)
C51 C52 C53 121.0(2)
N5 C53 C52 111.45(18)
N5 C53 H53A 109.3
N5 C53 H53B 109.3
C52 C53 H53A 109.3
C52 C53 H53B 109.3
H53A C53 H53B 108.0
C36 C54 H54A 109.5
C36 C54 H54B 109.5
C36 C54 H54C 109.5
H54A C54 H54B 109.5
H54A C54 H54C 109.5
H54B C54 H54C 109.5
C42 C55 H55A 109.5
C42 C55 H55B 109.5
C42 C55 H55C 109.5
H55A C55 H55B 109.5
H55A C55 H55C 109.5
H55B C55 H55C 109.5
C48 C56 H56A 109.5
C48 C56 H56B 109.5
C48 C56 H56C 109.5
H56A C56 H56B 109.5
H56A C56 H56C 109.5
H56B C56 H56C 109.5
F1C P1C F2C 90.11(7)
F1C P1C F3C 90.13(7)
F1C P1C F4C 90.10(7)
F1C P1C F5C 90.08(7)
F1C P1C F6C 179.94(10)
F2C P1C F4C 179.79(12)
F2C P1C F5C 89.99(6)
F2C P1C F6C 89.91(7)
F3C P1C F2C 90.02(6)
F3C P1C F4C 90.01(6)
F3C P1C F5C 179.79(11)
F3C P1C F6C 89.93(7)
F4C P1C F5C 89.98(6)
F4C P1C F6C 89.89(7)
F5C P1C F6C 89.86(7)
F8B P2B F7B 89.96(6)
F8B P2B F9B 90.00(6)
F8B P2B F10B 179.96(9)
F8B P2B F11B 90.02(6)
F8B P2B F12B 90.00(6)
F9B P2B F7B 90.02(6)
F9B P2B F10B 89.98(6)
F9B P2B F11B 179.96(10)
F9B P2B F12B 90.04(6)
F10B P2B F7B 90.01(6)
F10B P2B F12B 90.04(6)
F11B P2B F7B 89.95(6)
F11B P2B F10B 89.99(6)
F11B P2B F12B 89.99(6)
F12B P2B F7B 179.93(11)
F8A P2A F7A 89.96(6)
F8A P2A F9A 89.99(6)
F8A P2A F11A 90.01(6)
F8A P2A F12A 90.00(6)
F9A P2A F7A 89.98(6)
F10A P2A F7A 89.99(6)
F10A P2A F8A 179.95(10)
F10A P2A F9A 89.99(6)
F10A P2A F11A 90.00(6)
F10A P2A F12A 90.04(6)
F11A P2A F7A 89.97(6)
F11A P2A F9A 179.95(9)
F11A P2A F12A 90.02(6)
F12A P2A F7A 179.96(11)
F12A P2A F9A 90.03(6)
F1A P1A F2A 90.23(6)
F1A P1A F3A 90.19(6)
F1A P1A F4A 89.98(6)
F1A P1A F5A 90.02(6)
F1A P1A F6A 179.72(8)
F2A P1A F3A 90.09(6)
F2A P1A F4A 179.78(8)
F2A P1A F5A 90.02(6)
F2A P1A F6A 90.01(6)
F3A P1A F4A 89.98(6)
F3A P1A F5A 179.77(8)
F3A P1A F6A 89.97(6)
F4A P1A F6A 89.78(6)
F5A P1A F4A 89.91(6)
F5A P1A F6A 89.83(6)
F1B P1B F3B 90.06(6)
F1B P1B F4B 89.98(6)
F1B P1B F5B 90.03(6)
F1B P1B F6B 179.87(9)
F2B P1B F1B 90.12(6)
F2B P1B F3B 90.02(6)
F2B P1B F4B 179.90(9)
F2B P1B F5B 90.02(6)
F2B P1B F6B 90.01(6)
F3B P1B F4B 89.99(6)
F3B P1B F5B 179.90(9)
F3B P1B F6B 89.96(6)
F4B P1B F6B 89.90(6)
F5B P1B F4B 89.97(6)
F5B P1B F6B 89.95(6)
F8C P2C F7C 89.99(6)
F8C P2C F9C 90.00(6)
F8C P2C F10C 179.93(9)
F8C P2C F11C 89.99(6)
F9C P2C F7C 89.98(6)
F9C P2C F11C 179.96(10)
F10C P2C F7C 89.95(6)
F10C P2C F9C 90.03(6)
F10C P2C F11C 89.99(6)
F11C P2C F7C 89.99(6)
F12C P2C F7C 179.95(8)
F12C P2C F8C 90.07(6)
F12C P2C F9C 90.02(6)
F12C P2C F10C 90.00(6)
F12C P2C F11C 90.01(6)

loop_
_geom_bond_atom_site_label_1
_geom_bond_atom_site_label_2
_geom_bond_distance
Co1 O1 2.0154(16)
Co1 O2 2.0666(16)
Co1 N1 2.1197(18)
Co1 N2 2.1809(19)
Co1 N3 2.2095(19)
Co1 N4 2.2464(19)
O1 C1 1.293(3)
O2 C2 1.269(3)
N1 C13 1.484(3)
N1 C19 1.472(3)
N1 C25 1.481(3)
N2 C8 1.343(3)
N2 C12 1.350(3)
N3 C14 1.347(3)
N3 C18 1.349(3)
N4 C20 1.340(3)
N4 C24 1.350(3)
C1 C2 1.472(4)
C1 C7 1.402(3)
C2 C3 1.419(4)
C3 H3 0.9500
C3 C4 1.378(4)
C4 H4 0.9500
C4 C5 1.370(6)
C5 H5 0.9500
C5 C6 1.366(6)
C6 H6 0.9500
C6 C7 1.407(5)
C7 H7 0.9500
C8 C9 1.392(4)
C8 C26 1.496(4)
C9 H9 0.9500
C9 C10 1.375(4)
C10 H10 0.9500
C10 C11 1.382(4)
C11 H11 0.9500
C11 C12 1.385(3)
C12 C13 1.511(3)
C13 H13A 0.9900
C13 H13B 0.9900
C14 C15 1.401(4)
C14 C27 1.496(4)
C15 H15 0.9500
C15 C16 1.370(5)
C16 H16 0.9500
C16 C17 1.375(4)
C17 H17 0.9500
C17 C18 1.385(3)
C18 C19 1.503(3)
C19 H19A 0.9900
C19 H19B 0.9900
C20 C21 1.401(4)
C20 C28 1.489(4)
C21 H21 0.9500
C21 C22 1.347(5)
C22 H22 0.9500
C22 C23 1.380(5)
C23 H23 0.9500
C23 C24 1.387(3)
C24 C25 1.501(4)
C25 H25A 0.9900
C25 H25B 0.9900
C26 H26A 0.9800
C26 H26B 0.9800
C26 H26C 0.9800
C27 H27A 0.9800
C27 H27B 0.9800
C27 H27C 0.9800
C28 H28A 0.9800
C28 H28B 0.9800
C28 H28C 0.9800
Co2 O3 1.9958(15)
Co2 O4 2.0866(14)
Co2 N5 2.1143(17)
Co2 N6 2.1694(17)
Co2 N7 2.2099(19)
Co2 N8 2.2897(19)
O3 C29 1.284(3)
O4 C30 1.278(3)
N5 C41 1.485(3)
N5 C47 1.474(3)
N5 C53 1.474(3)
N6 C36 1.349(3)
N6 C40 1.351(3)
N7 C42 1.346(3)
N7 C46 1.350(3)
N8 C48 1.351(3)
N8 C52 1.348(3)
C29 C30 1.470(3)
C29 C35 1.409(3)
C30 C31 1.415(3)
C31 H31 0.9500
C31 C32 1.390(3)
C32 H32 0.9500
C32 C33 1.383(4)
C33 H33 0.9500
C33 C34 1.375(4)
C34 H34 0.9500
C34 C35 1.396(3)
C35 H35 0.9500
C36 C37 1.394(3)
C36 C54 1.498(3)
C37 H37 0.9500
C37 C38 1.373(4)
C38 H38 0.9500
C38 C39 1.388(4)
C39 H39 0.9500
C39 C40 1.383(3)
C40 C41 1.507(3)
C41 H41A 0.9900
C41 H41B 0.9900
C42 C43 1.400(4)
C42 C55 1.494(4)
C43 H43 0.9500
C43 C44 1.383(4)
C44 H44 0.9500
C44 C45 1.385(4)
C45 H45 0.9500
C45 C46 1.390(3)
C46 C47 1.498(4)
C47 H47A 0.9900
C47 H47B 0.9900
C48 C49 1.390(4)
C48 C56 1.492(4)
C49 H49 0.9500
C49 C50 1.372(5)
C50 H50 0.9500
C50 C51 1.379(5)
C51 H51 0.9500
C51 C52 1.387(4)
C52 C53 1.502(3)
C53 H53A 0.9900
C53 H53B 0.9900
C54 H54A 0.9800
C54 H54B 0.9800
C54 H54C 0.9800
C55 H55A 0.9800
C55 H55B 0.9800
C55 H55C 0.9800
C56 H56A 0.9800
C56 H56B 0.9800
C56 H56C 0.9800
P1C F1C 1.5877(17)
P1C F2C 1.5908(11)
P1C F3C 1.5905(11)
P1C F4C 1.5910(11)
P1C F5C 1.5914(11)
P1C F6C 1.5931(12)
P2B F7B 1.5914(11)
P2B F8B 1.5908(11)
P2B F9B 1.5907(11)
P2B F10B 1.5910(11)
P2B F11B 1.5910(11)
P2B F12B 1.5909(11)
P2A F7A 1.5916(11)
P2A F8A 1.5908(11)
P2A F9A 1.5911(11)
P2A F10A 1.5907(11)
P2A F11A 1.5907(11)
P2A F12A 1.5908(11)
P1A F1A 1.5890(10)
P1A F2A 1.5891(11)
P1A F3A 1.5896(11)
P1A F4A 1.5921(11)
P1A F5A 1.5914(11)
P1A F6A 1.5939(10)
P1B F1B 1.5900(11)
P1B F2B 1.5899(11)
P1B F3B 1.5906(11)
P1B F4B 1.5914(11)
P1B F5B 1.5908(11)
P1B F6B 1.5923(11)
P2C F7C 1.5915(11)
P2C F8C 1.5906(11)
P2C F9C 1.5908(11)
P2C F10C 1.5909(11)
P2C F11C 1.5911(11)
P2C F12C 1.5906(11)

loop_
_geom_torsion_atom_site_label_1
_geom_torsion_atom_site_label_2
_geom_torsion_atom_site_label_3
_geom_torsion_atom_site_label_4
_geom_torsion
Co1 O1 C1 C2 4.7(2)
Co1 O1 C1 C7 -174.16(17)
Co1 O2 C2 C1 -2.8(2)
Co1 O2 C2 C3 177.02(18)
Co1 N1 C13 C12 29.4(2)
Co1 N1 C19 C18 48.1(2)
Co1 N1 C25 C24 -41.5(2)
Co1 N2 C8 C9 150.68(19)
Co1 N2 C8 C26 -31.3(3)
Co1 N2 C12 C11 -156.36(19)
Co1 N2 C12 C13 26.8(2)
Co1 N3 C14 C15 -179.45(16)
Co1 N3 C14 C27 2.5(3)
Co1 N3 C18 C17 -179.43(17)
Co1 N3 C18 C19 0.8(2)
Co1 N4 C20 C21 -168.52(19)
Co1 N4 C20 C28 12.3(3)
Co1 N4 C24 C23 168.9(2)
Co1 N4 C24 C25 -14.8(2)
O1 C1 C2 O2 -1.2(3)
O1 C1 C2 C3 179.0(2)
O1 C1 C7 C6 -178.4(3)
O2 C2 C3 C4 179.2(3)
N2 C8 C9 C10 1.8(4)
N2 C12 C13 N1 -39.6(3)
N3 C14 C15 C16 -1.6(4)
N3 C18 C19 N1 -33.0(3)
N4 C20 C21 C22 1.5(4)
N4 C24 C25 N1 38.7(3)
C1 C2 C3 C4 -1.0(5)
C2 C1 C7 C6 2.9(4)
C2 C3 C4 C5 1.9(6)
C3 C4 C5 C6 0.9(6)
C4 C5 C6 C7 -2.8(6)
C5 C6 C7 C1 0.3(6)
C7 C1 C2 O2 177.6(2)
C7 C1 C2 C3 -2.2(4)
C8 N2 C12 C11 1.9(3)
C8 N2 C12 C13 -174.9(2)
C8 C9 C10 C11 0.6(4)
C9 C10 C11 C12 -1.6(4)
C10 C11 C12 N2 0.4(4)
C10 C11 C12 C13 177.1(2)
C11 C12 C13 N1 143.5(2)
C12 N2 C8 C9 -3.0(3)
C12 N2 C8 C26 175.0(2)
C13 N1 C19 C18 -69.3(2)
C13 N1 C25 C24 77.2(2)
C14 N3 C18 C17 0.0(3)
C14 N3 C18 C19 -179.72(19)
C14 C15 C16 C17 0.7(4)
C15 C16 C17 C18 0.5(4)
C16 C17 C18 N3 -0.9(3)
C16 C17 C18 C19 178.9(2)
C17 C18 C19 N1 147.3(2)
C18 N3 C14 C15 1.2(3)
C18 N3 C14 C27 -176.8(2)
C19 N1 C13 C12 145.44(19)
C19 N1 C25 C24 -157.1(2)
C20 N4 C24 C23 -1.8(3)
C20 N4 C24 C25 174.5(2)
C20 C21 C22 C23 -1.3(5)
C21 C22 C23 C24 -0.4(5)
C22 C23 C24 N4 2.0(4)
C22 C23 C24 C25 -174.1(3)
C23 C24 C25 N1 -145.0(2)
C24 N4 C20 C21 0.0(3)
C24 N4 C20 C28 -179.1(2)
C25 N1 C13 C12 -89.1(2)
C25 N1 C19 C18 164.73(18)
C26 C8 C9 C10 -176.2(2)
C27 C14 C15 C16 176.4(2)
C28 C20 C21 C22 -179.4(3)
Co2 O3 C29 C30 4.1(2)
Co2 O3 C29 C35 -176.23(15)
Co2 O4 C30 C29 -3.8(2)
Co2 O4 C30 C31 176.68(15)
Co2 N5 C41 C40 -20.1(2)
Co2 N5 C47 C46 -42.1(2)
Co2 N5 C53 C52 47.2(2)
Co2 N6 C36 C37 -157.21(18)
Co2 N6 C36 C54 23.0(3)
Co2 N6 C40 C39 158.65(19)
Co2 N6 C40 C41 -25.4(2)
Co2 N7 C42 C43 179.74(16)
Co2 N7 C42 C55 0.4(3)
Co2 N7 C46 C45 -179.93(18)
Co2 N7 C46 C47 -2.5(2)
Co2 N8 C48 C49 175.97(17)
Co2 N8 C48 C56 -2.8(3)
Co2 N8 C52 C51 -174.85(19)
Co2 N8 C52 C53 7.7(2)
O3 C29 C30 O4 0.0(3)
O3 C29 C30 C31 179.5(2)
O3 C29 C35 C34 176.5(2)
O4 C30 C31 C32 -178.4(2)
N6 C36 C37 C38 1.7(4)
N6 C40 C41 N5 32.2(3)
N7 C42 C43 C44 0.2(4)
N7 C46 C47 N5 30.2(3)
N8 C48 C49 C50 -2.8(4)
N8 C52 C53 N5 -37.1(3)
C29 C30 C31 C32 2.1(4)
C30 C29 C35 C34 -3.8(4)
C30 C31 C32 C33 0.8(4)
C31 C32 C33 C34 -3.6(4)
C32 C33 C34 C35 1.1(4)
C33 C34 C35 C29 3.6(4)
C35 C29 C30 O4 -179.7(2)
C35 C29 C30 C31 -0.2(3)
C36 N6 C40 C39 -4.4(3)
C36 N6 C40 C41 171.58(19)
C36 C37 C38 C39 -2.7(4)
C37 C38 C39 C40 0.2(4)
C38 C39 C40 N6 3.4(4)
C38 C39 C40 C41 -172.5(2)
C39 C40 C41 N5 -151.7(2)
C40 N6 C36 C37 1.8(3)
C40 N6 C36 C54 -178.0(2)
C41 N5 C47 C46 76.1(2)
C41 N5 C53 C52 -71.7(2)
C42 N7 C46 C45 0.6(3)
C42 N7 C46 C47 178.05(19)
C42 C43 C44 C45 0.8(4)
C43 C44 C45 C46 -1.1(4)
C44 C45 C46 N7 0.4(4)
C44 C45 C46 C47 -177.0(2)
C45 C46 C47 N5 -152.3(2)
C46 N7 C42 C43 -0.9(3)
C46 N7 C42 C55 179.7(2)
C47 N5 C41 C40 -137.6(2)
C47 N5 C53 C52 163.96(18)
C48 N8 C52 C51 0.4(3)
C48 N8 C52 C53 -177.00(18)
C48 C49 C50 C51 1.3(4)
C49 C50 C51 C52 0.9(4)
C50 C51 C52 N8 -1.9(4)
C50 C51 C52 C53 175.4(2)
C51 C52 C53 N5 145.5(2)
C52 N8 C48 C49 1.9(3)
C52 N8 C48 C56 -176.9(2)
C53 N5 C41 C40 98.0(2)
C53 N5 C47 C46 -158.52(18)
C54 C36 C37 C38 -178.5(2)
C55 C42 C43 C44 179.5(2)
C56 C48 C49 C50 175.9(2)
